data_7022548
loop_
_publ_author_name
'Crane, Angela K.'
'Patrick, Brian O.'
'MacLachlan, Mark J.'

_publ_section_title
;
 New metal-organic frameworks from triptycene: structural diversity from
 bulky bridges.
;
_journal_issue 22
_journal_name_full 'Dalton transactions (Cambridge, England : 2003)'
_journal_page_first 8026
_journal_page_last 8033
_journal_paper_doi 10.1039/c3dt00079f
_journal_volume 42
_journal_year 2013
_chemical_formula_sum 'C87 H84 N7 O20 Zn4'
_chemical_formula_weight 1809.09
_chemical_name_common TMOF-2a
_chemical_name_systematic
;
?
;
_space_group_IT_number 14
_symmetry_cell_setting monoclinic
_symmetry_space_group_name_Hall '-P 2ybc'
_symmetry_space_group_name_H-M 'P 1 21/c 1'
_atom_sites_solution_hydrogens geom
_atom_sites_solution_primary direct
_atom_sites_solution_secondary difmap
_audit_creation_method SHELXL-97
_cell_angle_alpha 90.000(5)
_cell_angle_beta 91.097(5)
_cell_angle_gamma 90.000(5)
_cell_formula_units_Z 4
_cell_length_a 19.556(5)
_cell_length_b 16.330(5)
_cell_length_c 25.573(5)
_cell_measurement_reflns_used 5133
_cell_measurement_temperature 90(2)
_cell_measurement_theta_max 22.52
_cell_measurement_theta_min 2.26
_cell_volume 8165(4)
_computing_structure_refinement 'SHELXL-97 (Sheldrick, 2008)'
_computing_structure_solution 'SHELXS-97 (Sheldrick, 2008)'
_diffrn_ambient_temperature 90(2)
_diffrn_measured_fraction_theta_full 0.972
_diffrn_measured_fraction_theta_max 0.972
_diffrn_measurement_device_type 'Bruker APRX DUO'
_diffrn_measurement_method 'area detector'
_diffrn_radiation_monochromator graphite
_diffrn_radiation_source 'fine-focus sealed tube'
_diffrn_radiation_type MoK\a
_diffrn_radiation_wavelength 0.71069
_diffrn_reflns_av_R_equivalents 0.0875
_diffrn_reflns_av_sigmaI/netI 0.0999
_diffrn_reflns_limit_h_max 21
_diffrn_reflns_limit_h_min -18
_diffrn_reflns_limit_k_max 17
_diffrn_reflns_limit_k_min -13
_diffrn_reflns_limit_l_max 27
_diffrn_reflns_limit_l_min -21
_diffrn_reflns_number 32208
_diffrn_reflns_theta_full 22.54
_diffrn_reflns_theta_max 22.54
_diffrn_reflns_theta_min 1.89
_exptl_absorpt_coefficient_mu 1.238
_exptl_absorpt_correction_T_max 0.878
_exptl_absorpt_correction_T_min 0.578
_exptl_absorpt_correction_type multi-scan
_exptl_absorpt_process_details 'SADABS (Sheldrick, 2008)'
_exptl_crystal_colour colourless
_exptl_crystal_density_diffrn 1.472
_exptl_crystal_density_method 'not measured'
_exptl_crystal_description rectangular
_exptl_crystal_F_000 3740
_exptl_crystal_size_max 0.200
_exptl_crystal_size_mid 0.110
_exptl_crystal_size_min 0.105
_refine_diff_density_max 1.918
_refine_diff_density_min -1.252
_refine_diff_density_rms 0.256
_refine_ls_extinction_coef 0.00000(11)
_refine_ls_extinction_expression Fc^*^=kFc[1+0.001xFc^2^\l^3^/sin(2\q)]^-1/4^
_refine_ls_extinction_method SHELXL
_refine_ls_goodness_of_fit_ref 1.110
_refine_ls_hydrogen_treatment constr
_refine_ls_matrix_type full
_refine_ls_number_parameters 1110
_refine_ls_number_reflns 10441
_refine_ls_number_restraints 1644
_refine_ls_restrained_S_all 1.043
_refine_ls_R_factor_all 0.2599
_refine_ls_R_factor_gt 0.1489
_refine_ls_shift/su_max 5.314
_refine_ls_shift/su_mean 0.005
_refine_ls_structure_factor_coef Fsqd
_refine_ls_weighting_details 'calc w=1/[\s^2^(Fo^2^)+(0.0002P)^2^+507.0553P] where P=(Fo^2^+2Fc^2^)/3'
_refine_ls_weighting_scheme calc
_refine_ls_wR_factor_gt 0.2771
_refine_ls_wR_factor_ref 0.3555
_reflns_number_gt 5422
_reflns_number_total 10441
_reflns_threshold_expression >2sigma(I)
_cod_data_source_file c3dt00079f.txt
_cod_data_source_block mo_mm129_0m
_cod_original_sg_symbol_H-M 'P 21/c'
_cod_database_code 7022548

loop_
_symmetry_equiv_pos_as_xyz
'x, y, z'
'-x, y+1/2, -z+1/2'
'-x, -y, -z'
'x, -y-1/2, z-1/2'

loop_
_atom_site_label
_atom_site_type_symbol
_atom_site_fract_x
_atom_site_fract_y
_atom_site_fract_z
_atom_site_U_iso_or_equiv
_atom_site_adp_type
_atom_site_occupancy
_atom_site_symmetry_multiplicity
_atom_site_calc_flag
_atom_site_refinement_flags
_atom_site_disorder_assembly
_atom_site_disorder_group
C21 C 0.3700(9) 0.3891(12) 0.2191(6) 0.035(4) Uani 1 1 d U . .
C60 C 0.1232(8) -0.0634(11) 0.3706(7) 0.036(4) Uani 1 1 d U . .
C12 C 0.4584(9) 0.5996(12) 0.0259(7) 0.046(5) Uani 1 1 d U . .
H3 H 0.4296 0.6187 -0.0018 0.055 Uiso 1 1 calc R . .
C65 C 0.1238(8) 0.0647(11) 0.2334(7) 0.033(4) Uani 1 1 d U . .
C43 C 0.2758(8) 0.2374(13) 0.3544(7) 0.039(4) Uani 1 1 d U . .
C22 C 0.6111(9) 0.5850(12) 0.2631(7) 0.038(4) Uani 1 1 d U . .
C6 C 0.4759(8) 0.4611(10) 0.1860(6) 0.031(4) Uani 1 1 d U . .
C1 C 0.4277(8) 0.4500(10) 0.2238(6) 0.030(4) Uani 1 1 d U . .
C54 C 0.1394(8) -0.1771(11) 0.3122(6) 0.032(4) Uani 1 1 d U . .
C16 C 0.5350(9) 0.3780(12) 0.1244(7) 0.039(4) Uani 1 1 d U . .
C49 C 0.0140(8) -0.0998(11) 0.2986(6) 0.033(4) Uani 1 1 d U . .
C45 C 0.0685(8) 0.0062(11) 0.2465(6) 0.033(4) Uani 1 1 d U . .
C50 C 0.0734(8) -0.0585(10) 0.2835(6) 0.030(4) Uani 1 1 d U . .
C7 C 0.5831(9) 0.5100(11) 0.1506(6) 0.033(4) Uani 1 1 d U . .
H27 H 0.6266 0.5404 0.1580 0.039 Uiso 1 1 calc R . .
C48 C -0.0473(8) -0.0890(10) 0.2723(6) 0.031(4) Uani 1 1 d U . .
C28 C 0.3157(8) 0.3105(11) 0.4376(6) 0.030(4) Uani 1 1 d U . .
C26 C 0.2846(8) 0.2432(10) 0.0221(6) 0.029(4) Uani 1 1 d U . .
C5 C 0.5371(9) 0.5071(11) 0.1982(7) 0.036(4) Uani 1 1 d U . .
C25 C 0.2497(9) 0.1940(12) 0.4964(7) 0.039(4) Uani 1 1 d U . .
H36 H 0.2252 0.1551 0.5163 0.047 Uiso 1 1 calc R . .
C59 C 0.0606(9) -0.0960(11) 0.3869(6) 0.036(4) Uani 1 1 d U . .
C51 C 0.0266(9) -0.1540(11) 0.3482(6) 0.035(4) Uani 1 1 d U . .
H41 H -0.0158 -0.1804 0.3616 0.042 Uiso 1 1 calc R . .
C41 C 0.5487(9) 0.3814(12) 0.4966(7) 0.043(5) Uani 1 1 d U . .
H42 H 0.5905 0.3826 0.5162 0.052 Uiso 1 1 calc R . .
C52 C 0.1371(8) -0.0849(10) 0.3140(6) 0.030(4) Uani 1 1 d U . .
H43 H 0.1797 -0.0588 0.3008 0.035 Uiso 1 1 calc R . .
C31 C 0.3192(8) 0.4657(11) 0.4850(7) 0.032(4) Uani 1 1 d U . .
C2 C 0.4370(9) 0.4884(11) 0.2731(7) 0.039(4) Uani 1 1 d U . .
H45 H 0.4031 0.4835 0.2990 0.047 Uiso 1 1 calc R . .
C15 C 0.5960(8) 0.4192(11) 0.1370(7) 0.034(4) Uani 1 1 d U . .
C61 C 0.1596(8) -0.0115(11) 0.4024(6) 0.033(4) Uani 1 1 d U . .
H47 H 0.1997 0.0143 0.3901 0.040 Uiso 1 1 calc R . .
C23 C 0.2819(7) 0.2466(10) 0.4125(6) 0.027(4) Uani 1 1 d U . .
C27 C 0.3165(8) 0.3150(11) 0.4920(7) 0.034(4) Uani 1 1 d U . .
C42 C 0.4861(9) 0.3861(11) 0.5229(8) 0.043(5) Uani 1 1 d U . .
H50 H 0.4851 0.3898 0.5599 0.052 Uiso 1 1 calc R . .
C62 C 0.1373(9) 0.0033(11) 0.4532(7) 0.039(4) Uani 1 1 d U . .
H51 H 0.1639 0.0364 0.4764 0.046 Uiso 1 1 calc R . .
C30 C 0.3553(8) 0.3812(11) 0.4128(7) 0.036(4) Uani 1 1 d U . .
H53 H 0.3569 0.3774 0.3738 0.043 Uiso 1 1 calc R . .
C10 C 0.4820(8) 0.5043(11) 0.0947(6) 0.034(4) Uani 1 1 d U . .
C24 C 0.2499(8) 0.1870(11) 0.4428(6) 0.030(4) Uani 1 1 d U . .
H57 H 0.2282 0.1415 0.4262 0.035 Uiso 1 1 calc R . .
C39 C 0.4890(8) 0.3788(11) 0.4140(7) 0.039(4) Uani 1 1 d U . .
H58 H 0.4897 0.3807 0.3769 0.047 Uiso 1 1 calc R . .
C29 C 0.3534(8) 0.3922(11) 0.5128(7) 0.033(4) Uani 1 1 d U . .
H59 H 0.3522 0.3968 0.5518 0.039 Uiso 1 1 calc R . .
C36 C 0.2898(8) 0.5294(10) 0.5094(6) 0.029(4) Uani 1 1 d U . .
H60 H 0.2888 0.5321 0.5464 0.034 Uiso 1 1 calc R . .
C53 C 0.0809(9) -0.2150(11) 0.3314(7) 0.036(4) Uani 1 1 d U . .
C20 C 0.6591(9) 0.3827(11) 0.1335(6) 0.036(4) Uani 1 1 d U . .
H62 H 0.7001 0.4126 0.1400 0.044 Uiso 1 1 calc R . .
C13 C 0.5150(9) 0.6399(13) 0.0377(7) 0.046(5) Uani 1 1 d U . .
H63 H 0.5258 0.6878 0.0184 0.056 Uiso 1 1 calc R . .
C17 C 0.5367(9) 0.2954(12) 0.1109(7) 0.041(4) Uani 1 1 d U . .
H66 H 0.4960 0.2659 0.1027 0.050 Uiso 1 1 calc R . .
C56 C 0.1913(9) -0.3063(12) 0.2988(7) 0.044(5) Uani 1 1 d U . .
H67 H 0.2289 -0.3381 0.2873 0.053 Uiso 1 1 calc R . .
C46 C 0.0060(9) 0.0160(12) 0.2198(7) 0.042(4) Uani 1 1 d U . .
H68 H 0.0021 0.0547 0.1922 0.050 Uiso 1 1 calc R . .
C4 C 0.5457(9) 0.5393(11) 0.2468(7) 0.036(4) Uani 1 1 d U . .
C47 C -0.0506(9) -0.0307(11) 0.2336(7) 0.039(4) Uani 1 1 d U . .
H71 H -0.0930 -0.0219 0.2156 0.047 Uiso 1 1 calc R . .
C44 C 0.2841(9) 0.2426(11) 0.0803(6) 0.035(4) Uani 1 1 d U . .
C55 C 0.1935(9) -0.2253(12) 0.2951(7) 0.037(4) Uani 1 1 d U . .
H74 H 0.2325 -0.1997 0.2807 0.045 Uiso 1 1 calc R . .
C34 C 0.2652(9) 0.5877(12) 0.4256(7) 0.041(4) Uani 1 1 d U . .
H75 H 0.2475 0.6310 0.4046 0.050 Uiso 1 1 calc R . .
C64 C 0.0394(9) -0.0816(12) 0.4364(7) 0.040(4) Uani 1 1 d U . .
H76 H -0.0010 -0.1064 0.4491 0.048 Uiso 1 1 calc R . .
C3 C 0.4945(8) 0.5320(11) 0.2831(6) 0.034(4) Uani 1 1 d U . .
H77 H 0.5000 0.5585 0.3160 0.041 Uiso 1 1 calc R . .
C63 C 0.0796(9) -0.0284(12) 0.4688(7) 0.042(4) Uani 1 1 d U . .
H80 H 0.0640 -0.0156 0.5028 0.051 Uiso 1 1 calc R . .
C14 C 0.5605(10) 0.6135(12) 0.0786(7) 0.044(5) Uani 1 1 d U . .
H81 H 0.6026 0.6407 0.0858 0.053 Uiso 1 1 calc R . .
C11 C 0.4399(9) 0.5292(12) 0.0535(7) 0.041(4) Uani 1 1 d U . .
H82 H 0.3997 0.4994 0.0442 0.050 Uiso 1 1 calc R . .
C35 C 0.2611(9) 0.5913(12) 0.4785(7) 0.043(5) Uani 1 1 d U . .
H83 H 0.2386 0.6361 0.4945 0.051 Uiso 1 1 calc R . .
C8 C 0.4712(8) 0.4311(10) 0.1292(6) 0.031(4) Uani 1 1 d U . .
H84 H 0.4278 0.4010 0.1209 0.038 Uiso 1 1 calc R . .
C18 C 0.5999(9) 0.2582(13) 0.1100(7) 0.042(4) Uani 1 1 d U . .
H85 H 0.6023 0.2014 0.1021 0.051 Uiso 1 1 calc R . .
C58 C 0.0783(9) -0.2976(11) 0.3360(6) 0.033(4) Uani 1 1 d U . .
H87 H 0.0393 -0.3231 0.3504 0.040 Uiso 1 1 calc R . .
C40 C 0.5502(9) 0.3751(11) 0.4431(7) 0.038(4) Uani 1 1 d U . .
H89 H 0.5925 0.3683 0.4260 0.046 Uiso 1 1 calc R . .
C33 C 0.2953(9) 0.5204(11) 0.4025(7) 0.037(4) Uani 1 1 d U . .
H90 H 0.2971 0.5179 0.3654 0.045 Uiso 1 1 calc R . .
C38 C 0.4277(9) 0.3797(12) 0.4398(7) 0.044(4) Uani 1 1 d U . .
C66 C 0.1122(8) 0.3653(11) 0.2181(7) 0.031(4) Uani 1 1 d U . .
C32 C 0.3224(8) 0.4577(11) 0.4313(7) 0.036(4) Uani 1 1 d U . .
C37 C 0.4254(9) 0.3851(11) 0.4927(7) 0.038(4) Uani 1 1 d U . .
C9 C 0.5410(9) 0.5493(11) 0.1058(7) 0.038(4) Uani 1 1 d U . .
C57 C 0.1334(9) -0.3455(13) 0.3196(7) 0.045(5) Uani 1 1 d U . .
H97 H 0.1319 -0.4035 0.3224 0.054 Uiso 1 1 calc R . .
C19 C 0.6605(10) 0.3006(12) 0.1201(7) 0.043(5) Uani 1 1 d U . .
H99 H 0.7031 0.2730 0.1179 0.051 Uiso 1 1 calc R . .
O301 O 0.3854(5) 0.3273(8) 0.1941(4) 0.038(3) Uani 1 1 d U . .
O302 O 0.3150(5) 0.4043(8) 0.2408(4) 0.038(3) Uani 1 1 d U A .
O303 O 0.3352(6) 0.0685(7) 0.2579(4) 0.034(3) Uani 1 1 d U . .
O501 O 0.2699(6) 0.1675(8) 0.3357(4) 0.039(3) Uani 1 1 d U . .
O502 O 0.2734(6) 0.3034(8) 0.3292(5) 0.042(3) Uani 1 1 d U A .
O403 O 0.1626(5) 0.3908(7) 0.2443(4) 0.031(3) Uani 1 1 d U A .
O504 O 0.3393(5) 0.2184(8) 0.1028(4) 0.035(3) Uani 1 1 d U . .
O12 O 0.2487(5) 0.2229(7) 0.2141(4) 0.027(3) Uani 1 1 d U A .
O402 O 0.1124(6) 0.1221(7) 0.2022(4) 0.035(3) Uani 1 1 d U A .
O401 O 0.1806(5) 0.0549(7) 0.2583(4) 0.034(3) Uani 1 1 d U . .
O503 O 0.2343(6) 0.2713(8) 0.1038(5) 0.042(3) Uani 1 1 d U A .
O304 O 0.3983(5) 0.1396(7) 0.2038(4) 0.036(3) Uani 1 1 d U . .
O404 O 0.1119(5) 0.3070(7) 0.1865(4) 0.031(3) Uani 1 1 d U A .
Zn1 Zn 0.33330(9) 0.22427(13) 0.17748(7) 0.0299(5) Uani 1 1 d U A .
Zn2 Zn 0.25114(9) 0.13561(14) 0.26296(7) 0.0325(6) Uani 1 1 d U A .
Zn3 Zn 0.17105(9) 0.20892(15) 0.16223(7) 0.0367(6) Uani 1 1 d U . .
Zn4 Zn 0.24348(9) 0.32172(14) 0.25520(7) 0.0330(6) Uani 1 1 d U . .
O11 O 0.2251(6) 0.0980(8) 0.1358(4) 0.039(3) Uani 1 1 d U A 1
C70 C 0.1918(9) 0.0355(12) 0.1253(7) 0.039(4) Uani 1 1 d U A 1
H12 H 0.1493 0.0431 0.1073 0.046 Uiso 1 1 calc R A 1
N1 N 0.2091(8) -0.0397(10) 0.1363(6) 0.047(4) Uani 1 1 d U A 1
C71 C 0.2748(11) -0.0545(14) 0.1634(9) 0.066(6) Uani 1 1 d U A 1
H11A H 0.2801 -0.1132 0.1703 0.099 Uiso 1 1 calc R A 1
H11B H 0.2761 -0.0245 0.1967 0.099 Uiso 1 1 calc R A 1
H11C H 0.3122 -0.0356 0.1415 0.099 Uiso 1 1 calc R A 1
C72 C 0.1675(13) -0.1083(15) 0.1238(10) 0.078(7) Uani 1 1 d U A 1
H4A H 0.1895 -0.1582 0.1371 0.117 Uiso 1 1 calc R A 1
H4B H 0.1616 -0.1122 0.0857 0.117 Uiso 1 1 calc R A 1
H500 H 0.1228 -0.1018 0.1399 0.117 Uiso 1 1 calc R A 1
O17 O 0.0993(6) 0.1928(7) 0.1029(4) 0.035(3) Uani 1 1 d U A 2
C67 C 0.0963(8) 0.2360(11) 0.0638(6) 0.032(4) Uani 1 1 d U A 2
H65 H 0.1288 0.2788 0.0605 0.039 Uiso 1 1 calc R A 2
N2 N 0.0492(7) 0.2257(10) 0.0252(6) 0.040(4) Uani 1 1 d U A 2
C68 C -0.0043(10) 0.1653(13) 0.0290(8) 0.051(5) Uani 1 1 d U A 2
H54A H -0.0332 0.1669 -0.0027 0.076 Uiso 1 1 calc R A 2
H54B H -0.0322 0.1771 0.0595 0.076 Uiso 1 1 calc R A 2
H54C H 0.0161 0.1107 0.0328 0.076 Uiso 1 1 calc R A 2
C69 C 0.0481(10) 0.2839(13) -0.0203(7) 0.052(5) Uani 1 1 d U A 2
H96A H 0.0117 0.2680 -0.0451 0.078 Uiso 1 1 calc R A 2
H96B H 0.0923 0.2821 -0.0378 0.078 Uiso 1 1 calc R A 2
H96C H 0.0397 0.3397 -0.0078 0.078 Uiso 1 1 calc R A 2
O32 O 0.1357(6) 0.2340(8) 0.3011(5) 0.050(3) Uani 1 1 d DU B 2
C73 C 0.1036(7) 0.1854(11) 0.3286(6) 0.042(4) Uani 1 1 d DU B 2
N3 N 0.0355(6) 0.1769(9) 0.3283(5) 0.039(4) Uani 1 1 d DU B 2
C74 C -0.0083(11) 0.2275(14) 0.2948(9) 0.079(7) Uani 1 1 d DU B 2
H15A H -0.0563 0.2136 0.3006 0.118 Uiso 1 1 calc R B 2
H15B H 0.0025 0.2175 0.2581 0.118 Uiso 1 1 calc R B 2
H15C H -0.0007 0.2854 0.3031 0.118 Uiso 1 1 calc R B 2
C75 C 0.0034(9) 0.1138(11) 0.3592(7) 0.048(5) Uani 1 1 d DU B 2
H88A H -0.0464 0.1174 0.3547 0.072 Uiso 1 1 calc R B 2
H88B H 0.0158 0.1215 0.3962 0.072 Uiso 1 1 calc R B 2
H88C H 0.0190 0.0599 0.3477 0.072 Uiso 1 1 calc R B 2
O9 O 0.1447(6) 0.4327(7) 0.0693(4) 0.041(3) Uani 1 1 d DU C 2
C76 C 0.1477(8) 0.4742(11) 0.1092(6) 0.044(5) Uani 1 1 d DU C 2
H64 H 0.1059 0.4839 0.1266 0.053 Uiso 1 1 calc R C 2
N4 N 0.2043(6) 0.5072(10) 0.1305(5) 0.047(4) Uani 1 1 d DU C 2
C77 C 0.2707(8) 0.4882(13) 0.1090(7) 0.051(5) Uani 1 1 d DU C 2
H98A H 0.3067 0.5135 0.1307 0.076 Uiso 1 1 calc R C 2
H98B H 0.2729 0.5095 0.0733 0.076 Uiso 1 1 calc R C 2
H98C H 0.2772 0.4287 0.1085 0.076 Uiso 1 1 calc R C 2
C78 C 0.2028(10) 0.5538(11) 0.1786(6) 0.050(5) Uani 1 1 d DU C 2
H86A H 0.2495 0.5692 0.1891 0.075 Uiso 1 1 calc R C 2
H86B H 0.1825 0.5204 0.2062 0.075 Uiso 1 1 calc R C 2
H86C H 0.1752 0.6033 0.1732 0.075 Uiso 1 1 calc R C 2
O34 O 0.1209(6) 0.7922(9) 0.5680(5) 0.056(4) Uani 1 1 d DU D 2
C79 C 0.1829(8) 0.8047(13) 0.5642(6) 0.052(5) Uani 1 1 d DU D 2
H70 H 0.2082 0.8174 0.5953 0.062 Uiso 1 1 calc R D 2
N5 N 0.2165(6) 0.8017(10) 0.5194(5) 0.044(4) Uani 1 1 d DU D 2
C80 C 0.1805(9) 0.7936(13) 0.4693(6) 0.053(5) Uani 1 1 d DU D 2
H8A H 0.2137 0.7939 0.4411 0.079 Uiso 1 1 calc R D 2
H8B H 0.1487 0.8394 0.4647 0.079 Uiso 1 1 calc R D 2
H8C H 0.1551 0.7419 0.4686 0.079 Uiso 1 1 calc R D 2
C81 C 0.2893(7) 0.8191(13) 0.5185(7) 0.052(5) Uani 1 1 d DU D 2
H6A H 0.3053 0.8151 0.4825 0.078 Uiso 1 1 calc R D 2
H6B H 0.3140 0.7795 0.5406 0.078 Uiso 1 1 calc R D 2
H6C H 0.2977 0.8746 0.5318 0.078 Uiso 1 1 calc R D 2
O52 O 0.3324(7) 0.7758(11) 0.6476(6) 0.074(4) Uani 1 1 d DU E 2
C82 C 0.3939(8) 0.7822(12) 0.6575(6) 0.048(5) Uani 1 1 d DU E 2
H9 H 0.4199 0.8141 0.6340 0.058 Uiso 1 1 calc R E 2
N6 N 0.4276(6) 0.7488(10) 0.6978(5) 0.048(4) Uani 1 1 d DU E 2
C83 C 0.3926(12) 0.6975(16) 0.7357(9) 0.089(8) Uani 1 1 d DU E 2
H18A H 0.4255 0.6785 0.7624 0.134 Uiso 1 1 calc R E 2
H18B H 0.3721 0.6502 0.7178 0.134 Uiso 1 1 calc R E 2
H18C H 0.3566 0.7295 0.7524 0.134 Uiso 1 1 calc R E 2
C84 C 0.5001(8) 0.7610(14) 0.7062(8) 0.067(6) Uani 1 1 d DU E 2
H5A H 0.5154 0.7306 0.7373 0.100 Uiso 1 1 calc R E 2
H5B H 0.5094 0.8195 0.7112 0.100 Uiso 1 1 calc R E 2
H5C H 0.5248 0.7411 0.6757 0.100 Uiso 1 1 calc R E 2
O4A O 0.9756(8) 0.4696(12) 0.4212(7) 0.051(6) Uani 0.70(3) 1 d PDU F 2
C85A C 1.0228(10) 0.4313(17) 0.4017(10) 0.051(7) Uani 0.70(3) 1 d PDU F 2
H17A H 1.0122 0.4002 0.3712 0.061 Uiso 0.70(3) 1 calc PR F 2
N7A N 1.0876(10) 0.4290(17) 0.4192(9) 0.046(6) Uani 0.70(3) 1 d PDU F 2
C86A C 1.1097(16) 0.471(2) 0.4668(11) 0.067(9) Uani 0.70(3) 1 d PDU F 2
H16A H 1.1588 0.4622 0.4727 0.100 Uiso 0.70(3) 1 calc PR F 2
H16B H 1.0845 0.4493 0.4966 0.100 Uiso 0.70(3) 1 calc PR F 2
H16C H 1.1005 0.5297 0.4633 0.100 Uiso 0.70(3) 1 calc PR F 2
C87A C 1.1378(13) 0.3799(19) 0.3919(11) 0.043(9) Uani 0.70(3) 1 d PDU F 2
H10A H 1.1822 0.3839 0.4102 0.065 Uiso 0.70(3) 1 calc PR F 2
H10B H 1.1422 0.4003 0.3561 0.065 Uiso 0.70(3) 1 calc PR F 2
H10C H 1.1230 0.3226 0.3910 0.065 Uiso 0.70(3) 1 calc PR F 2
O4B O 1.103(2) 0.488(3) 0.5138(14) 0.054(14) Uani 0.30(3) 1 d PDU F 1
C85B C 1.125(3) 0.438(3) 0.4819(15) 0.039(13) Uani 0.30(3) 1 d PDU F 1
H17B H 1.1589 0.4000 0.4936 0.046 Uiso 0.30(3) 1 calc PR F 1
N7B N 1.104(2) 0.433(4) 0.4320(14) 0.045(11) Uani 0.30(3) 1 d PDU F 1
C86B C 1.041(3) 0.474(5) 0.414(2) 0.063(16) Uani 0.30(3) 1 d PDU F 1
H16D H 1.0250 0.4485 0.3814 0.095 Uiso 0.30(3) 1 calc PR F 1
H16E H 1.0505 0.5319 0.4083 0.095 Uiso 0.30(3) 1 calc PR F 1
H16F H 1.0062 0.4678 0.4408 0.095 Uiso 0.30(3) 1 calc PR F 1
C87B C 1.150(3) 0.403(5) 0.3921(19) 0.039(17) Uani 0.30(3) 1 d PDU F 1
H10D H 1.1227 0.3824 0.3623 0.058 Uiso 0.30(3) 1 calc PR F 1
H10E H 1.1783 0.3594 0.4067 0.058 Uiso 0.30(3) 1 calc PR F 1
H10F H 1.1787 0.4484 0.3805 0.058 Uiso 0.30(3) 1 calc PR F 1

loop_
_atom_site_aniso_label
_atom_site_aniso_U_11
_atom_site_aniso_U_22
_atom_site_aniso_U_33
_atom_site_aniso_U_23
_atom_site_aniso_U_13
_atom_site_aniso_U_12
C21 0.032(7) 0.047(8) 0.026(7) 0.006(6) 0.003(6) 0.006(6)
C60 0.024(7) 0.042(7) 0.041(7) -0.002(6) -0.001(6) 0.002(6)
C12 0.036(8) 0.056(8) 0.046(8) 0.004(7) 0.005(7) 0.001(7)
C65 0.019(7) 0.044(7) 0.037(7) -0.005(6) 0.013(6) 0.010(6)
C43 0.020(7) 0.058(8) 0.038(7) 0.000(7) 0.003(6) -0.004(6)
C22 0.029(7) 0.046(8) 0.038(7) -0.008(7) 0.012(6) -0.007(6)
C6 0.027(7) 0.037(7) 0.030(7) 0.000(6) 0.001(6) 0.007(6)
C1 0.027(5) 0.034(5) 0.029(5) 0.002(4) -0.002(4) 0.002(4)
C54 0.027(7) 0.038(7) 0.031(7) 0.007(6) -0.002(6) 0.000(6)
C16 0.030(7) 0.054(8) 0.032(7) 0.005(6) -0.003(6) -0.006(6)
C49 0.030(5) 0.035(5) 0.034(5) 0.000(4) 0.003(4) -0.001(4)
C45 0.023(7) 0.040(7) 0.037(7) -0.008(6) 0.008(6) 0.004(6)
C50 0.028(5) 0.032(5) 0.030(5) 0.000(4) 0.004(4) -0.002(4)
C7 0.028(7) 0.037(7) 0.033(7) -0.003(6) 0.004(6) 0.005(6)
C48 0.013(6) 0.038(7) 0.042(7) 0.005(6) 0.006(6) -0.003(6)
C28 0.021(6) 0.040(7) 0.030(7) 0.003(6) 0.000(6) 0.003(6)
C26 0.026(5) 0.033(5) 0.029(5) -0.001(4) 0.005(4) 0.000(4)
C5 0.030(7) 0.042(7) 0.037(7) 0.004(6) -0.005(6) 0.002(6)
C25 0.030(7) 0.050(8) 0.037(7) 0.008(6) 0.011(6) -0.003(6)
C59 0.037(7) 0.044(7) 0.028(7) 0.009(6) -0.001(6) 0.003(6)
C51 0.031(7) 0.040(7) 0.033(7) 0.008(6) -0.001(6) 0.004(6)
C41 0.031(7) 0.052(8) 0.047(8) 0.001(7) -0.008(6) 0.002(7)
C52 0.019(6) 0.041(7) 0.028(7) 0.002(6) -0.002(6) -0.001(6)
C31 0.018(6) 0.039(7) 0.039(7) 0.003(6) 0.008(6) -0.003(6)
C2 0.031(7) 0.053(8) 0.033(7) 0.001(6) 0.003(6) 0.004(7)
C15 0.022(7) 0.040(7) 0.040(7) -0.004(6) 0.000(6) -0.003(6)
C61 0.023(7) 0.043(8) 0.034(7) -0.007(6) -0.005(6) 0.007(6)
C23 0.011(6) 0.045(7) 0.025(6) 0.010(6) -0.005(5) 0.006(6)
C27 0.023(7) 0.038(7) 0.040(7) 0.006(6) -0.002(6) 0.002(6)
C42 0.038(8) 0.045(8) 0.046(8) 0.000(7) -0.001(6) -0.007(7)
C62 0.035(7) 0.043(8) 0.038(7) -0.007(6) -0.012(6) -0.004(6)
C30 0.028(7) 0.044(7) 0.037(7) 0.004(6) -0.002(6) -0.004(6)
C10 0.030(7) 0.043(7) 0.030(7) 0.001(6) 0.004(6) 0.001(6)
C24 0.017(6) 0.041(7) 0.031(7) -0.003(6) 0.011(6) -0.003(6)
C39 0.029(7) 0.045(8) 0.043(7) -0.003(6) 0.003(6) 0.003(6)
C29 0.026(7) 0.041(7) 0.032(7) -0.004(6) 0.002(6) 0.002(6)
C36 0.021(7) 0.034(7) 0.032(7) 0.004(6) 0.004(6) 0.001(6)
C53 0.029(7) 0.047(8) 0.032(7) -0.008(6) 0.004(6) -0.002(6)
C20 0.028(7) 0.050(8) 0.031(7) -0.006(6) 0.003(6) 0.000(6)
C13 0.037(8) 0.052(8) 0.050(8) -0.003(7) 0.002(7) 0.005(7)
C17 0.036(7) 0.051(8) 0.037(7) 0.002(6) 0.004(6) -0.002(7)
C56 0.036(7) 0.052(8) 0.044(8) -0.013(7) -0.006(6) -0.003(7)
C46 0.039(8) 0.048(8) 0.039(7) 0.008(6) 0.001(6) 0.004(7)
C4 0.031(7) 0.042(7) 0.035(7) -0.006(6) -0.005(6) 0.000(6)
C47 0.037(7) 0.039(8) 0.043(7) 0.007(6) -0.002(6) 0.005(6)
C44 0.031(7) 0.044(8) 0.029(7) 0.003(6) 0.004(6) 0.003(6)
C55 0.025(7) 0.050(8) 0.038(7) -0.007(6) 0.004(6) 0.001(6)
C34 0.036(7) 0.042(8) 0.046(8) 0.000(6) -0.008(6) -0.003(6)
C64 0.037(7) 0.049(8) 0.035(7) 0.003(6) 0.000(6) -0.008(7)
C3 0.031(7) 0.044(8) 0.028(7) -0.006(6) -0.006(6) 0.000(6)
C63 0.036(7) 0.049(8) 0.042(7) -0.007(7) -0.002(6) 0.009(7)
C14 0.041(8) 0.045(8) 0.048(8) -0.010(7) 0.010(7) -0.005(7)
C11 0.032(7) 0.059(8) 0.034(7) -0.010(7) 0.006(6) 0.001(7)
C35 0.042(8) 0.045(8) 0.041(8) 0.002(6) 0.003(6) 0.001(7)
C8 0.027(7) 0.034(7) 0.034(7) 0.000(6) 0.009(6) -0.007(6)
C18 0.037(7) 0.053(8) 0.037(7) 0.003(7) 0.000(6) 0.005(7)
C58 0.027(7) 0.043(8) 0.030(7) -0.002(6) -0.009(6) 0.004(6)
C40 0.031(7) 0.045(8) 0.039(7) 0.000(6) 0.006(6) 0.009(6)
C33 0.033(7) 0.043(8) 0.035(7) -0.004(6) 0.002(6) 0.001(6)
C38 0.041(7) 0.052(8) 0.038(7) 0.001(6) 0.004(6) -0.007(7)
C66 0.022(7) 0.038(7) 0.033(7) 0.006(6) 0.004(6) 0.000(6)
C32 0.024(7) 0.048(8) 0.035(7) 0.001(6) 0.006(6) -0.007(6)
C37 0.034(7) 0.042(7) 0.039(7) -0.001(6) 0.001(6) 0.001(6)
C9 0.035(7) 0.042(8) 0.038(7) -0.005(6) 0.008(6) -0.001(6)
C57 0.038(8) 0.053(8) 0.043(8) -0.002(7) -0.012(6) -0.001(7)
C19 0.041(8) 0.053(8) 0.035(7) -0.004(6) 0.002(6) 0.006(7)
O301 0.025(5) 0.049(6) 0.039(6) 0.002(5) 0.013(5) -0.003(5)
O302 0.016(5) 0.064(7) 0.035(6) -0.005(5) 0.013(4) -0.002(5)
O303 0.031(6) 0.040(6) 0.032(5) -0.007(5) 0.014(5) 0.011(5)
O501 0.033(6) 0.055(7) 0.030(5) 0.005(5) 0.003(5) 0.002(5)
O502 0.032(6) 0.055(7) 0.038(6) -0.003(5) 0.000(5) -0.013(5)
O403 0.028(5) 0.038(6) 0.026(5) -0.011(5) -0.001(4) 0.000(5)
O504 0.029(5) 0.059(6) 0.018(5) 0.001(5) 0.001(4) 0.010(5)
O12 0.014(5) 0.051(6) 0.017(5) 0.003(4) 0.007(4) 0.001(5)
O402 0.030(5) 0.047(6) 0.028(5) -0.004(5) 0.001(5) 0.003(5)
O401 0.020(5) 0.045(6) 0.037(6) 0.002(5) 0.008(5) 0.001(5)
O503 0.029(6) 0.053(6) 0.043(6) -0.003(5) -0.004(5) 0.006(5)
O304 0.026(5) 0.047(6) 0.035(6) 0.001(5) 0.003(5) 0.002(5)
O404 0.014(5) 0.051(6) 0.029(5) 0.004(5) 0.000(4) 0.001(5)
Zn1 0.0130(10) 0.0548(14) 0.0222(10) 0.0015(9) 0.0042(7) 0.0005(9)
Zn2 0.0141(10) 0.0559(14) 0.0278(11) 0.0010(9) 0.0060(8) 0.0002(9)
Zn3 0.0141(10) 0.0717(16) 0.0244(11) 0.0006(10) 0.0021(8) -0.0019(10)
Zn4 0.0132(10) 0.0578(14) 0.0284(11) -0.0005(9) 0.0070(8) -0.0011(9)
O11 0.031(6) 0.052(6) 0.035(6) 0.008(5) -0.003(5) -0.002(5)
C70 0.025(7) 0.052(8) 0.039(7) 0.002(7) 0.008(6) 0.009(7)
N1 0.041(7) 0.053(8) 0.047(7) 0.001(6) 0.005(6) 0.000(6)
C71 0.067(9) 0.066(9) 0.064(9) 0.004(8) -0.002(8) 0.007(8)
C72 0.079(10) 0.073(10) 0.083(10) -0.006(8) 0.005(8) 0.003(8)
O17 0.031(5) 0.047(6) 0.025(5) 0.007(5) -0.004(4) -0.004(5)
C67 0.024(7) 0.045(8) 0.028(7) -0.002(6) 0.005(6) 0.001(6)
N2 0.033(6) 0.051(7) 0.036(7) -0.004(6) 0.003(6) -0.006(6)
C68 0.044(8) 0.056(9) 0.052(8) 0.001(7) -0.001(7) -0.002(7)
C69 0.049(8) 0.061(9) 0.046(8) 0.007(7) 0.002(7) 0.002(7)
O32 0.046(6) 0.059(7) 0.044(6) 0.004(6) 0.006(5) -0.011(6)
C73 0.036(8) 0.054(8) 0.036(7) 0.003(7) -0.003(6) 0.004(7)
N3 0.032(6) 0.050(7) 0.033(6) 0.016(6) -0.008(5) 0.002(6)
C74 0.077(10) 0.081(10) 0.078(10) 0.012(8) -0.006(8) -0.006(8)
C75 0.042(8) 0.053(9) 0.049(8) 0.003(7) 0.009(7) -0.001(7)
O9 0.035(6) 0.046(6) 0.041(6) -0.003(5) 0.003(5) 0.005(5)
C76 0.037(8) 0.052(8) 0.045(8) -0.005(7) 0.022(7) 0.003(7)
N4 0.039(7) 0.064(8) 0.038(7) -0.008(6) 0.012(6) 0.003(6)
C77 0.050(8) 0.059(9) 0.042(8) -0.007(7) -0.002(7) 0.006(7)
C78 0.051(8) 0.048(8) 0.051(8) 0.004(7) 0.010(7) -0.003(7)
O34 0.041(6) 0.063(7) 0.064(7) -0.002(6) 0.010(6) -0.005(6)
C79 0.046(8) 0.057(9) 0.052(8) 0.002(7) 0.000(7) -0.004(7)
N5 0.042(7) 0.049(7) 0.043(7) -0.002(6) 0.005(6) 0.002(6)
C80 0.056(9) 0.052(9) 0.050(8) 0.001(7) -0.003(7) 0.001(7)
C81 0.048(8) 0.063(9) 0.044(8) -0.001(7) 0.001(7) 0.000(7)
O52 0.057(7) 0.096(8) 0.069(7) -0.002(7) -0.004(6) -0.002(7)
C82 0.043(8) 0.059(8) 0.042(8) -0.003(7) 0.004(7) 0.005(7)
N6 0.038(7) 0.063(8) 0.042(7) 0.006(6) -0.003(6) -0.014(6)
C83 0.083(11) 0.100(11) 0.085(11) -0.001(8) -0.004(8) -0.008(8)
C84 0.060(9) 0.075(10) 0.064(9) -0.006(8) -0.008(8) -0.001(8)
O4A 0.039(9) 0.056(9) 0.058(9) -0.002(7) -0.001(7) 0.005(7)
C85A 0.051(10) 0.049(11) 0.054(10) -0.005(8) 0.002(8) -0.005(8)
N7A 0.044(9) 0.050(9) 0.045(9) -0.009(7) 0.006(7) 0.004(8)
C86A 0.069(12) 0.067(12) 0.064(12) -0.005(9) -0.007(9) -0.001(9)
C87A 0.038(11) 0.045(12) 0.047(11) 0.003(8) 0.007(8) -0.001(8)
O4B 0.055(16) 0.056(16) 0.052(16) 0.003(9) 0.009(9) -0.002(9)
C85B 0.039(15) 0.039(15) 0.038(15) 0.002(9) 0.001(9) 0.000(9)
N7B 0.046(13) 0.044(13) 0.044(13) -0.002(9) 0.002(9) 0.000(9)
C86B 0.063(18) 0.064(18) 0.063(18) 0.002(9) -0.001(9) -0.001(9)
C87B 0.037(19) 0.041(19) 0.039(18) 0.003(9) -0.001(9) -0.001(9)

loop_
_atom_type_symbol
_atom_type_description
_atom_type_scat_dispersion_real
_atom_type_scat_dispersion_imag
_atom_type_scat_source
C C 0.0033 0.0016 'International Tables Vol C Tables 4.2.6.8 and 6.1.1.4'
H H 0.0000 0.0000 'International Tables Vol C Tables 4.2.6.8 and 6.1.1.4'
O O 0.0106 0.0060 'International Tables Vol C Tables 4.2.6.8 and 6.1.1.4'
Zn Zn 0.2839 1.4301 'International Tables Vol C Tables 4.2.6.8 and 6.1.1.4'
N N 0.0061 0.0033 'International Tables Vol C Tables 4.2.6.8 and 6.1.1.4'

loop_
_geom_angle_atom_site_label_1
_geom_angle_atom_site_label_2
_geom_angle_atom_site_label_3
_geom_angle
_geom_angle_site_symmetry_1
_geom_angle_site_symmetry_3
O301 C21 O302 127.9(17) . .
O301 C21 C1 113.1(15) . .
O302 C21 C1 119.0(16) . .
C61 C60 C59 120.5(16) . .
C61 C60 C52 127.5(16) . .
C59 C60 C52 111.5(15) . .
C13 C12 C11 121.4(19) . .
C13 C12 H3 119.3 . .
C11 C12 H3 119.3 . .
O402 C65 O401 123.7(16) . .
O402 C65 C45 120.4(15) . .
O401 C65 C45 115.8(16) . .
O501 C43 O502 126.0(17) . .
O501 C43 C23 118.8(17) . .
O502 C43 C23 115.2(17) . .
O303 C22 O304 126.6(16) 2_655 2_655
O303 C22 C4 119.7(16) 2_655 .
O304 C22 C4 113.6(15) 2_655 .
C1 C6 C5 119.6(15) . .
C1 C6 C8 126.5(15) . .
C5 C6 C8 113.9(14) . .
C6 C1 C2 119.3(16) . .
C6 C1 C21 123.6(15) . .
C2 C1 C21 116.5(14) . .
C55 C54 C53 119.4(16) . .
C55 C54 C52 126.6(16) . .
C53 C54 C52 114.0(15) . .
C17 C16 C15 119.9(17) . .
C17 C16 C8 126.4(16) . .
C15 C16 C8 113.7(16) . .
C48 C49 C50 121.5(15) . .
C48 C49 C51 126.4(15) . .
C50 C49 C51 112.1(14) . .
C46 C45 C50 117.3(16) . .
C46 C45 C65 116.7(16) . .
C50 C45 C65 126.1(15) . .
C49 C50 C45 119.7(15) . .
C49 C50 C52 113.5(14) . .
C45 C50 C52 126.6(14) . .
C5 C7 C9 107.0(13) . .
C5 C7 C15 104.5(14) . .
C9 C7 C15 108.8(14) . .
C5 C7 H27 112.1 . .
C9 C7 H27 112.1 . .
C15 C7 H27 112.1 . .
C47 C48 C49 118.1(15) . .
C47 C48 C66 115.7(15) . 2_545
C49 C48 C66 126.2(15) . 2_545
C23 C28 C27 119.9(15) . .
C23 C28 C30 127.9(15) . .
C27 C28 C30 112.2(15) . .
C27 C26 C25 117.9(15) 4_565 4_565
C27 C26 C44 124.4(16) 4_565 .
C25 C26 C44 117.7(15) 4_565 .
C4 C5 C6 119.2(16) . .
C4 C5 C7 130.8(16) . .
C6 C5 C7 110.0(14) . .
C24 C25 C26 121.5(16) . 4_566
C24 C25 H36 119.2 . .
C26 C25 H36 119.2 4_566 .
C64 C59 C60 119.4(17) . .
C64 C59 C51 125.4(16) . .
C60 C59 C51 114.7(15) . .
C59 C51 C53 107.2(14) . .
C59 C51 C49 103.7(14) . .
C53 C51 C49 103.9(13) . .
C59 C51 H41 113.7 . .
C53 C51 H41 113.7 . .
C49 C51 H41 113.7 . .
C40 C41 C42 120.9(17) . .
C40 C41 H42 119.5 . .
C42 C41 H42 119.5 . .
C54 C52 C50 107.1(13) . .
C54 C52 C60 105.3(14) . .
C50 C52 C60 105.3(13) . .
C54 C52 H43 112.9 . .
C50 C52 H43 112.9 . .
C60 C52 H43 112.9 . .
C36 C31 C32 124.0(16) . .
C36 C31 C29 125.0(15) . .
C32 C31 C29 111.0(15) . .
C3 C2 C1 119.5(16) . .
C3 C2 H45 120.2 . .
C1 C2 H45 120.2 . .
C20 C15 C16 122.5(17) . .
C20 C15 C7 125.6(15) . .
C16 C15 C7 111.7(15) . .
C60 C61 C62 119.4(16) . .
C60 C61 H47 120.3 . .
C62 C61 H47 120.3 . .
C28 C23 C24 118.8(15) . .
C28 C23 C43 124.4(15) . .
C24 C23 C43 116.8(15) . .
C26 C27 C28 121.6(16) 4_566 .
C26 C27 C29 125.8(15) 4_566 .
C28 C27 C29 112.5(15) . .
C37 C42 C41 118.0(17) . .
C37 C42 H50 121.0 . .
C41 C42 H50 121.0 . .
C63 C62 C61 119.9(17) . .
C63 C62 H51 120.0 . .
C61 C62 H51 120.0 . .
C32 C30 C28 106.1(13) . .
C32 C30 C38 105.5(14) . .
C28 C30 C38 105.4(14) . .
C32 C30 H53 113.1 . .
C28 C30 H53 113.1 . .
C38 C30 H53 113.1 . .
C11 C10 C9 118.6(17) . .
C11 C10 C8 126.2(16) . .
C9 C10 C8 115.1(15) . .
C25 C24 C23 120.2(16) . .
C25 C24 H57 119.9 . .
C23 C24 H57 119.9 . .
C38 C39 C40 119.2(17) . .
C38 C39 H58 120.4 . .
C40 C39 H58 120.4 . .
C37 C29 C31 107.5(14) . .
C37 C29 C27 104.6(14) . .
C31 C29 C27 106.4(13) . .
C37 C29 H59 112.6 . .
C31 C29 H59 112.6 . .
C27 C29 H59 112.6 . .
C31 C36 C35 118.0(16) . .
C31 C36 H60 121.0 . .
C35 C36 H60 121.0 . .
C58 C53 C54 120.2(16) . .
C58 C53 C51 126.8(16) . .
C54 C53 C51 112.9(16) . .
C15 C20 C19 117.3(17) . .
C15 C20 H62 121.4 . .
C19 C20 H62 121.4 . .
C12 C13 C14 122(2) . .
C12 C13 H63 119.1 . .
C14 C13 H63 119.1 . .
C18 C17 C16 117.1(18) . .
C18 C17 H66 121.4 . .
C16 C17 H66 121.4 . .
C55 C56 C57 120.3(19) . .
C55 C56 H67 119.8 . .
C57 C56 H67 119.8 . .
C47 C46 C45 120.3(17) . .
C47 C46 H68 119.9 . .
C45 C46 H68 119.9 . .
C5 C4 C3 120.2(16) . .
C5 C4 C22 121.8(16) . .
C3 C4 C22 118.0(15) . .
C48 C47 C46 122.2(16) . .
C48 C47 H71 118.9 . .
C46 C47 H71 118.9 . .
O503 C44 O504 124.0(15) . .
O503 C44 C26 120.1(15) . .
O504 C44 C26 115.5(14) . .
C56 C55 C54 121.0(18) . .
C56 C55 H74 119.5 . .
C54 C55 H74 119.5 . .
C35 C34 C33 119.6(18) . .
C35 C34 H75 120.2 . .
C33 C34 H75 120.2 . .
C59 C64 C63 118.2(17) . .
C59 C64 H76 120.9 . .
C63 C64 H76 120.9 . .
C2 C3 C4 121.9(16) . .
C2 C3 H77 119.0 . .
C4 C3 H77 119.0 . .
C62 C63 C64 122.2(17) . .
C62 C63 H80 118.9 . .
C64 C63 H80 118.9 . .
C9 C14 C13 116.3(18) . .
C9 C14 H81 121.8 . .
C13 C14 H81 121.8 . .
C10 C11 C12 117.8(17) . .
C10 C11 H82 121.1 . .
C12 C11 H82 121.1 . .
C34 C35 C36 120.1(18) . .
C34 C35 H83 120.0 . .
C36 C35 H83 120.0 . .
C10 C8 C16 106.2(13) . .
C10 C8 C6 107.2(14) . .
C16 C8 C6 102.9(13) . .
C10 C8 H84 113.2 . .
C16 C8 H84 113.2 . .
C6 C8 H84 113.2 . .
C17 C18 C19 122.5(19) . .
C17 C18 H85 118.7 . .
C19 C18 H85 118.7 . .
C53 C58 C57 119.9(17) . .
C53 C58 H87 120.0 . .
C57 C58 H87 120.0 . .
C41 C40 C39 119.6(16) . .
C41 C40 H89 120.2 . .
C39 C40 H89 120.2 . .
C32 C33 C34 122.0(17) . .
C32 C33 H90 119.0 . .
C34 C33 H90 119.0 . .
C37 C38 C39 121.5(17) . .
C37 C38 C30 113.1(16) . .
C39 C38 C30 125.3(16) . .
O404 C66 O403 126.5(15) . .
O404 C66 C48 119.4(15) . 2
O403 C66 C48 114.1(15) . 2
C33 C32 C31 116.2(17) . .
C33 C32 C30 128.8(16) . .
C31 C32 C30 115.0(16) . .
C38 C37 C42 120.4(17) . .
C38 C37 C29 113.1(16) . .
C42 C37 C29 126.4(16) . .
C14 C9 C10 124.0(18) . .
C14 C9 C7 124.7(17) . .
C10 C9 C7 111.1(16) . .
C58 C57 C56 119.1(19) . .
C58 C57 H97 120.4 . .
C56 C57 H97 120.4 . .
C20 C19 C18 120.5(18) . .
C20 C19 H99 119.7 . .
C18 C19 H99 119.7 . .
C21 O301 Zn1 131.9(11) . .
C21 O302 Zn4 124.5(12) . .
C22 O303 Zn2 129.0(12) 2_645 .
C43 O501 Zn2 128.7(12) . .
C43 O502 Zn4 128.6(12) . .
C66 O403 Zn4 120.6(11) . .
C44 O504 Zn1 111.5(10) . .
Zn2 O12 Zn1 108.7(5) . .
Zn2 O12 Zn4 105.7(5) . .
Zn1 O12 Zn4 108.1(5) . .
Zn2 O12 Zn3 111.0(5) . .
Zn1 O12 Zn3 109.1(5) . .
Zn4 O12 Zn3 114.0(5) . .
C65 O402 Zn3 136.6(11) . .
C65 O401 Zn2 124.3(11) . .
C44 O503 Zn3 127.3(12) . .
C22 O304 Zn1 128.7(11) 2_645 .
C66 O404 Zn3 141.7(10) . .
O12 Zn1 O504 123.8(4) . .
O12 Zn1 O304 112.3(5) . .
O504 Zn1 O304 104.5(5) . .
O12 Zn1 O301 110.2(5) . .
O504 Zn1 O301 102.3(5) . .
O304 Zn1 O301 101.1(5) . .
O12 Zn1 Zn2 35.4(3) . .
O504 Zn1 Zn2 136.2(4) . .
O304 Zn1 Zn2 76.9(3) . .
O301 Zn1 Zn2 120.6(3) . .
O12 Zn1 Zn4 36.1(3) . .
O504 Zn1 Zn4 135.0(3) . .
O304 Zn1 Zn4 120.3(3) . .
O301 Zn1 Zn4 74.1(3) . .
Zn2 Zn1 Zn4 58.80(6) . .
O12 Zn2 O401 118.0(5) . .
O12 Zn2 O501 115.3(5) . .
O401 Zn2 O501 111.4(5) . .
O12 Zn2 O303 112.5(4) . .
O401 Zn2 O303 102.3(5) . .
O501 Zn2 O303 93.9(5) . .
O12 Zn2 Zn4 37.5(3) . .
O401 Zn2 Zn4 130.5(3) . .
O501 Zn2 Zn4 78.8(4) . .
O303 Zn2 Zn4 125.9(4) . .
O12 Zn2 Zn1 35.9(3) . .
O401 Zn2 Zn1 131.5(3) . .
O501 Zn2 Zn1 117.1(4) . .
O303 Zn2 Zn1 76.7(3) . .
Zn4 Zn2 Zn1 60.90(6) . .
O12 Zn3 O17 173.8(4) . .
O12 Zn3 O404 97.7(4) . .
O17 Zn3 O404 86.7(4) . .
O12 Zn3 O402 99.6(4) . .
O17 Zn3 O402 84.4(4) . .
O404 Zn3 O402 93.6(4) . .
O12 Zn3 O503 88.2(4) . .
O17 Zn3 O503 86.8(4) . .
O404 Zn3 O503 99.7(4) . .
O402 Zn3 O503 163.6(5) . .
O12 Zn3 O11 86.3(4) . .
O17 Zn3 O11 89.6(4) . .
O404 Zn3 O11 174.7(4) . .
O402 Zn3 O11 82.2(4) . .
O503 Zn3 O11 83.9(4) . .
O12 Zn4 O403 117.1(4) . .
O12 Zn4 O302 115.0(4) . .
O403 Zn4 O302 98.8(5) . .
O12 Zn4 O502 111.9(5) . .
O403 Zn4 O502 116.3(5) . .
O302 Zn4 O502 94.8(5) . .
O12 Zn4 Zn2 36.7(3) . .
O403 Zn4 Zn2 128.5(3) . .
O302 Zn4 Zn2 131.0(3) . .
O502 Zn4 Zn2 77.0(4) . .
O12 Zn4 Zn1 35.8(3) . .
O403 Zn4 Zn1 131.9(3) . .
O302 Zn4 Zn1 79.6(3) . .
O502 Zn4 Zn1 111.7(4) . .
Zn2 Zn4 Zn1 60.31(6) . .
C70 O11 Zn3 119.4(11) . .
O11 C70 N1 126.7(17) . .
O11 C70 H12 116.6 . .
N1 C70 H12 116.6 . .
C70 N1 C72 123.4(18) . .
C70 N1 C71 118.6(17) . .
C72 N1 C71 118.0(18) . .
N1 C71 H11A 109.5 . .
N1 C71 H11B 109.5 . .
H11A C71 H11B 109.5 . .
N1 C71 H11C 109.5 . .
H11A C71 H11C 109.5 . .
H11B C71 H11C 109.5 . .
N1 C72 H4A 109.5 . .
N1 C72 H4B 109.5 . .
H4A C72 H4B 109.5 . .
N1 C72 H500 109.5 . .
H4A C72 H500 109.5 . .
H4B C72 H500 109.5 . .
C67 O17 Zn3 123.2(11) . .
O17 C67 N2 123.1(16) . .
O17 C67 H65 118.4 . .
N2 C67 H65 118.4 . .
C67 N2 C68 121.6(16) . .
C67 N2 C69 119.2(15) . .
C68 N2 C69 119.0(15) . .
N2 C68 H54A 109.5 . .
N2 C68 H54B 109.5 . .
H54A C68 H54B 109.5 . .
N2 C68 H54C 109.5 . .
H54A C68 H54C 109.5 . .
H54B C68 H54C 109.5 . .
N2 C69 H96A 109.5 . .
N2 C69 H96B 109.5 . .
H96A C69 H96B 109.5 . .
N2 C69 H96C 109.5 . .
H96A C69 H96C 109.5 . .
H96B C69 H96C 109.5 . .
O32 C73 N3 125.3(14) . .
C73 N3 C75 120.8(12) . .
C73 N3 C74 121.2(13) . .
C75 N3 C74 117.9(13) . .
N3 C74 H15A 109.5 . .
N3 C74 H15B 109.5 . .
H15A C74 H15B 109.5 . .
N3 C74 H15C 109.5 . .
H15A C74 H15C 109.5 . .
H15B C74 H15C 109.5 . .
N3 C75 H88A 109.5 . .
N3 C75 H88B 109.5 . .
H88A C75 H88B 109.5 . .
N3 C75 H88C 109.5 . .
H88A C75 H88C 109.5 . .
H88B C75 H88C 109.5 . .
O9 C76 N4 126.0(14) . .
O9 C76 H64 117.0 . .
N4 C76 H64 117.0 . .
C76 N4 C78 121.9(12) . .
C76 N4 C77 119.9(12) . .
C78 N4 C77 117.8(13) . .
N4 C77 H98A 109.5 . .
N4 C77 H98B 109.5 . .
H98A C77 H98B 109.5 . .
N4 C77 H98C 109.5 . .
H98A C77 H98C 109.5 . .
H98B C77 H98C 109.5 . .
N4 C78 H86A 109.5 . .
N4 C78 H86B 109.5 . .
H86A C78 H86B 109.5 . .
N4 C78 H86C 109.5 . .
H86A C78 H86C 109.5 . .
H86B C78 H86C 109.5 . .
O34 C79 N5 124.2(15) . .
O34 C79 H70 117.9 . .
N5 C79 H70 117.9 . .
C79 N5 C81 120.5(13) . .
C79 N5 C80 121.4(13) . .
C81 N5 C80 117.4(13) . .
N5 C80 H8A 109.5 . .
N5 C80 H8B 109.5 . .
H8A C80 H8B 109.5 . .
N5 C80 H8C 109.5 . .
H8A C80 H8C 109.5 . .
H8B C80 H8C 109.5 . .
N5 C81 H6A 109.5 . .
N5 C81 H6B 109.5 . .
H6A C81 H6B 109.5 . .
N5 C81 H6C 109.5 . .
H6A C81 H6C 109.5 . .
H6B C81 H6C 109.5 . .
O52 C82 N6 126.4(16) . .
O52 C82 H9 116.8 . .
N6 C82 H9 116.8 . .
C82 N6 C84 122.0(14) . .
C82 N6 C83 121.1(14) . .
C84 N6 C83 116.8(14) . .
N6 C83 H18A 109.5 . .
N6 C83 H18B 109.5 . .
H18A C83 H18B 109.5 . .
N6 C83 H18C 109.5 . .
H18A C83 H18C 109.5 . .
H18B C83 H18C 109.5 . .
N6 C84 H5A 109.5 . .
N6 C84 H5B 109.5 . .
H5A C84 H5B 109.5 . .
N6 C84 H5C 109.5 . .
H5A C84 H5C 109.5 . .
H5B C84 H5C 109.5 . .
O4A C85A N7A 126(2) . .
O4A C85A H17A 116.8 . .
N7A C85A H17A 116.8 . .
C85A N7A C86A 122.1(16) . .
C85A N7A C87A 119.9(17) . .
C86A N7A C87A 117.9(17) . .
N7A C86A H16A 109.5 . .
N7A C86A H16B 109.5 . .
H16A C86A H16B 109.5 . .
N7A C86A H16C 109.5 . .
H16A C86A H16C 109.5 . .
H16B C86A H16C 109.5 . .
N7A C87A H10A 109.5 . .
N7A C87A H10B 109.5 . .
H10A C87A H10B 109.5 . .
N7A C87A H10C 109.5 . .
H10A C87A H10C 109.5 . .
H10B C87A H10C 109.5 . .
O4B C85B N7B 125(3) . .
O4B C85B H17B 117.7 . .
N7B C85B H17B 117.7 . .
C85B N7B C87B 120(2) . .
C85B N7B C86B 121(2) . .
C87B N7B C86B 117(2) . .
N7B C86B H16D 109.5 . .
N7B C86B H16E 109.5 . .
H16D C86B H16E 109.5 . .
N7B C86B H16F 109.5 . .
H16D C86B H16F 109.5 . .
H16E C86B H16F 109.5 . .
N7B C87B H10D 109.5 . .
N7B C87B H10E 109.5 . .
H10D C87B H10E 109.5 . .
N7B C87B H10F 109.5 . .
H10D C87B H10F 109.5 . .
H10E C87B H10F 109.5 . .

loop_
_geom_bond_atom_site_label_1
_geom_bond_atom_site_label_2
_geom_bond_distance
_geom_bond_site_symmetry_2
C21 O301 1.23(2) .
C21 O302 1.245(19) .
C21 C1 1.51(2) .
C60 C61 1.36(2) .
C60 C59 1.41(2) .
C60 C52 1.52(2) .
C12 C13 1.32(3) .
C12 C11 1.40(3) .
C12 H3 0.9500 .
C65 O402 1.25(2) .
C65 O401 1.280(19) .
C65 C45 1.49(2) .
C43 O501 1.24(2) .
C43 O502 1.26(2) .
C43 C23 1.49(2) .
C22 O303 1.220(19) 2_655
C22 O304 1.25(2) 2_655
C22 C4 1.53(2) .
C6 C1 1.37(2) .
C6 C5 1.44(2) .
C6 C8 1.53(2) .
C1 C2 1.42(2) .
C54 C55 1.40(2) .
C54 C53 1.40(2) .
C54 C52 1.51(2) .
C16 C17 1.39(3) .
C16 C15 1.40(2) .
C16 C8 1.53(2) .
C49 C48 1.37(2) .
C49 C50 1.40(2) .
C49 C51 1.56(2) .
C45 C46 1.40(2) .
C45 C50 1.42(2) .
C50 C52 1.52(2) .
C7 C5 1.53(2) .
C7 C9 1.54(2) .
C7 C15 1.54(2) .
C7 H27 1.0000 .
C48 C47 1.37(2) .
C48 C66 1.50(2) 2_545
C28 C23 1.39(2) .
C28 C27 1.39(2) .
C28 C30 1.53(2) .
C26 C27 1.38(2) 4_565
C26 C25 1.39(2) 4_565
C26 C44 1.49(2) .
C5 C4 1.36(2) .
C25 C24 1.38(2) .
C25 C26 1.39(2) 4_566
C25 H36 0.9500 .
C59 C64 1.36(2) .
C59 C51 1.51(2) .
C51 C53 1.52(2) .
C51 H41 1.0000 .
C41 C40 1.37(2) .
C41 C42 1.41(2) .
C41 H42 0.9500 .
C52 H43 1.0000 .
C31 C36 1.35(2) .
C31 C32 1.38(2) .
C31 C29 1.54(2) .
C2 C3 1.35(2) .
C2 H45 0.9500 .
C15 C20 1.38(2) .
C61 C62 1.40(2) .
C61 H47 0.9500 .
C23 C24 1.40(2) .
C27 C26 1.38(2) 4_566
C27 C29 1.54(2) .
C42 C37 1.40(2) .
C42 H50 0.9500 .
C62 C63 1.31(2) .
C62 H51 0.9500 .
C30 C32 1.48(2) .
C30 C38 1.56(2) .
C30 H53 1.0000 .
C10 C11 1.39(2) .
C10 C9 1.39(2) .
C10 C8 1.50(2) .
C24 H57 0.9500 .
C39 C38 1.38(2) .
C39 C40 1.40(2) .
C39 H58 0.9500 .
C29 C37 1.51(2) .
C29 H59 1.0000 .
C36 C35 1.39(2) .
C36 H60 0.9500 .
C53 C58 1.36(2) .
C20 C19 1.38(3) .
C20 H62 0.9500 .
C13 C14 1.43(3) .
C13 H63 0.9500 .
C17 C18 1.38(2) .
C17 H66 0.9500 .
C56 C55 1.33(3) .
C56 C57 1.41(3) .
C56 H67 0.9500 .
C46 C47 1.40(2) .
C46 H68 0.9500 .
C4 C3 1.38(2) .
C47 H71 0.9500 .
C44 O503 1.25(2) .
C44 O504 1.28(2) .
C55 H74 0.9500 .
C34 C35 1.36(2) .
C34 C33 1.39(2) .
C34 H75 0.9500 .
C64 C63 1.42(3) .
C64 H76 0.9500 .
C3 H77 0.9500 .
C63 H80 0.9500 .
C14 C9 1.32(3) .
C14 H81 0.9500 .
C11 H82 0.9500 .
C35 H83 0.9500 .
C8 H84 1.0000 .
C18 C19 1.39(3) .
C18 H85 0.9500 .
C58 C57 1.40(2) .
C58 H87 0.9500 .
C40 H89 0.9500 .
C33 C32 1.36(2) .
C33 H90 0.9500 .
C38 C37 1.36(2) .
C66 O404 1.25(2) .
C66 O403 1.251(19) .
C66 C48 1.50(2) 2
C57 H97 0.9500 .
C19 H99 0.9500 .
O301 Zn1 2.008(12) .
O302 Zn4 1.982(11) .
O303 C22 1.220(19) 2_645
O303 Zn2 1.981(11) .
O501 Zn2 1.959(12) .
O502 Zn4 1.992(12) .
O403 Zn4 1.959(11) .
O504 Zn1 1.918(10) .
O12 Zn2 1.894(11) .
O12 Zn1 1.917(9) .
O12 Zn4 1.930(11) .
O12 Zn3 2.011(10) .
O402 Zn3 2.102(12) .
O401 Zn2 1.911(11) .
O503 Zn3 2.207(12) .
O304 C22 1.25(2) 2_645
O304 Zn1 1.987(12) .
O404 Zn3 2.079(11) .
Zn1 Zn2 3.097(3) .
Zn1 Zn4 3.115(3) .
Zn2 Zn4 3.049(3) .
Zn3 O17 2.065(11) .
Zn3 O11 2.210(13) .
O11 C70 1.24(2) .
C70 N1 1.30(2) .
C70 H12 0.9500 .
N1 C72 1.42(3) .
N1 C71 1.47(3) .
C71 H11A 0.9800 .
C71 H11B 0.9800 .
C71 H11C 0.9800 .
C72 H4A 0.9800 .
C72 H4B 0.9800 .
C72 H500 0.9800 .
O17 C67 1.223(19) .
C67 N2 1.35(2) .
C67 H65 0.9500 .
N2 C68 1.44(2) .
N2 C69 1.50(2) .
C68 H54A 0.9800 .
C68 H54B 0.9800 .
C68 H54C 0.9800 .
C69 H96A 0.9800 .
C69 H96B 0.9800 .
C69 H96C 0.9800 .
O32 C73 1.238(14) .
C73 N3 1.339(14) .
N3 C75 1.450(14) .
N3 C74 1.457(16) .
C74 H15A 0.9800 .
C74 H15B 0.9800 .
C74 H15C 0.9800 .
C75 H88A 0.9800 .
C75 H88B 0.9800 .
C75 H88C 0.9800 .
O9 C76 1.225(14) .
C76 N4 1.337(15) .
C76 H64 0.9500 .
N4 C78 1.447(15) .
N4 C77 1.454(15) .
C77 H98A 0.9800 .
C77 H98B 0.9800 .
C77 H98C 0.9800 .
C78 H86A 0.9800 .
C78 H86B 0.9800 .
C78 H86C 0.9800 .
O34 C79 1.234(14) .
C79 N5 1.332(15) .
C79 H70 0.9500 .
N5 C81 1.452(15) .
N5 C80 1.456(15) .
C80 H8A 0.9800 .
C80 H8B 0.9800 .
C80 H8C 0.9800 .
C81 H6A 0.9800 .
C81 H6B 0.9800 .
C81 H6C 0.9800 .
O52 C82 1.228(14) .
C82 N6 1.330(15) .
C82 H9 0.9500 .
N6 C84 1.444(15) .
N6 C83 1.462(16) .
C83 H18A 0.9800 .
C83 H18B 0.9800 .
C83 H18C 0.9800 .
C84 H5A 0.9800 .
C84 H5B 0.9800 .
C84 H5C 0.9800 .
O4A C85A 1.230(16) .
C85A N7A 1.336(16) .
C85A H17A 0.9500 .
N7A C86A 1.456(17) .
N7A C87A 1.458(16) .
C86A H16A 0.9800 .
C86A H16B 0.9800 .
C86A H16C 0.9800 .
C87A H10A 0.9800 .
C87A H10B 0.9800 .
C87A H10C 0.9800 .
O4B C85B 1.235(18) .
C85B N7B 1.336(18) .
C85B H17B 0.9500 .
N7B C87B 1.451(17) .
N7B C86B 1.459(18) .
C86B H16D 0.9800 .
C86B H16E 0.9800 .
C86B H16F 0.9800 .
C87B H10D 0.9800 .
C87B H10E 0.9800 .
C87B H10F 0.9800 .

loop_
_geom_torsion_atom_site_label_1
_geom_torsion_atom_site_label_2
_geom_torsion_atom_site_label_3
_geom_torsion_atom_site_label_4
_geom_torsion
_geom_torsion_site_symmetry_1
_geom_torsion_site_symmetry_4
C5 C6 C1 C2 4(2) . .
C8 C6 C1 C2 -174.0(16) . .
C5 C6 C1 C21 -166.6(16) . .
C8 C6 C1 C21 15(3) . .
O301 C21 C1 C6 32(2) . .
O302 C21 C1 C6 -149.6(16) . .
O301 C21 C1 C2 -138.7(16) . .
O302 C21 C1 C2 40(2) . .
O402 C65 C45 C46 4(2) . .
O401 C65 C45 C46 179.9(15) . .
O402 C65 C45 C50 -176.0(15) . .
O401 C65 C45 C50 0(2) . .
C48 C49 C50 C45 11(3) . .
C51 C49 C50 C45 -166.7(15) . .
C48 C49 C50 C52 -174.4(15) . .
C51 C49 C50 C52 8(2) . .
C46 C45 C50 C49 -11(2) . .
C65 C45 C50 C49 168.8(16) . .
C46 C45 C50 C52 175.1(16) . .
C65 C45 C50 C52 -5(3) . .
C50 C49 C48 C47 -6(3) . .
C51 C49 C48 C47 171.6(17) . .
C50 C49 C48 C66 174.5(16) . 2_545
C51 C49 C48 C66 -8(3) . 2_545
C1 C6 C5 C4 -1(3) . .
C8 C6 C5 C4 177.6(16) . .
C1 C6 C5 C7 179.2(15) . .
C8 C6 C5 C7 -3(2) . .
C9 C7 C5 C4 -122(2) . .
C15 C7 C5 C4 123(2) . .
C9 C7 C5 C6 58.2(18) . .
C15 C7 C5 C6 -57.1(17) . .
C61 C60 C59 C64 -6(3) . .
C52 C60 C59 C64 -178.9(16) . .
C61 C60 C59 C51 -178.8(16) . .
C52 C60 C59 C51 8(2) . .
C64 C59 C51 C53 -123.6(19) . .
C60 C59 C51 C53 48.6(19) . .
C64 C59 C51 C49 126.8(18) . .
C60 C59 C51 C49 -61.0(18) . .
C48 C49 C51 C59 -126.6(18) . .
C50 C49 C51 C59 51.1(18) . .
C48 C49 C51 C53 121.5(18) . .
C50 C49 C51 C53 -60.9(18) . .
C55 C54 C52 C50 125.3(17) . .
C53 C54 C52 C50 -56.4(18) . .
C55 C54 C52 C60 -123.0(17) . .
C53 C54 C52 C60 55.3(18) . .
C49 C50 C52 C54 50.1(18) . .
C45 C50 C52 C54 -135.8(17) . .
C49 C50 C52 C60 -61.7(18) . .
C45 C50 C52 C60 112.5(18) . .
C61 C60 C52 C54 127.1(19) . .
C59 C60 C52 C54 -60.7(18) . .
C61 C60 C52 C50 -119.9(19) . .
C59 C60 C52 C50 52.3(19) . .
C6 C1 C2 C3 -3(3) . .
C21 C1 C2 C3 168.1(16) . .
C17 C16 C15 C20 4(3) . .
C8 C16 C15 C20 -177.8(15) . .
C17 C16 C15 C7 179.7(15) . .
C8 C16 C15 C7 -2(2) . .
C5 C7 C15 C20 -123.6(18) . .
C9 C7 C15 C20 122.4(18) . .
C5 C7 C15 C16 61.1(18) . .
C9 C7 C15 C16 -52.9(18) . .
C59 C60 C61 C62 6(3) . .
C52 C60 C61 C62 177.3(16) . .
C27 C28 C23 C24 -1(2) . .
C30 C28 C23 C24 178.7(15) . .
C27 C28 C23 C43 177.7(15) . .
C30 C28 C23 C43 -3(3) . .
O501 C43 C23 C28 151.9(16) . .
O502 C43 C23 C28 -32(2) . .
O501 C43 C23 C24 -30(2) . .
O502 C43 C23 C24 146.9(15) . .
C23 C28 C27 C26 0(2) . 4_566
C30 C28 C27 C26 -179.2(15) . 4_566
C23 C28 C27 C29 -177.2(14) . .
C30 C28 C27 C29 3.1(19) . .
C40 C41 C42 C37 -1(3) . .
C60 C61 C62 C63 -4(3) . .
C23 C28 C30 C32 122.3(18) . .
C27 C28 C30 C32 -58.1(18) . .
C23 C28 C30 C38 -126.2(17) . .
C27 C28 C30 C38 53.4(18) . .
C26 C25 C24 C23 -4(3) 4_566 .
C28 C23 C24 C25 3(2) . .
C43 C23 C24 C25 -176.0(15) . .
C36 C31 C29 C37 -125.4(17) . .
C32 C31 C29 C37 54.8(18) . .
C36 C31 C29 C27 123.0(17) . .
C32 C31 C29 C27 -56.8(17) . .
C26 C27 C29 C37 122.6(18) 4_566 .
C28 C27 C29 C37 -59.8(18) . .
C26 C27 C29 C31 -123.9(17) 4_566 .
C28 C27 C29 C31 53.7(17) . .
C32 C31 C36 C35 0(3) . .
C29 C31 C36 C35 180.0(15) . .
C55 C54 C53 C58 4(3) . .
C52 C54 C53 C58 -174.7(15) . .
C55 C54 C53 C51 -179.8(15) . .
C52 C54 C53 C51 2(2) . .
C59 C51 C53 C58 122.0(18) . .
C49 C51 C53 C58 -128.6(18) . .
C59 C51 C53 C54 -54.2(18) . .
C49 C51 C53 C54 55.2(18) . .
C16 C15 C20 C19 -4(3) . .
C7 C15 C20 C19 -179.0(16) . .
C11 C12 C13 C14 1(3) . .
C15 C16 C17 C18 -1(3) . .
C8 C16 C17 C18 -178.5(16) . .
C50 C45 C46 C47 7(3) . .
C65 C45 C46 C47 -173.3(16) . .
C6 C5 C4 C3 -4(3) . .
C7 C5 C4 C3 176.6(17) . .
C6 C5 C4 C22 176.8(16) . .
C7 C5 C4 C22 -3(3) . .
O303 C22 C4 C5 -27(3) 2_655 .
O304 C22 C4 C5 149.6(17) 2_655 .
O303 C22 C4 C3 153.2(17) 2_655 .
O304 C22 C4 C3 -30(2) 2_655 .
C49 C48 C47 C46 1(3) . .
C66 C48 C47 C46 -179.2(16) 2_545 .
C45 C46 C47 C48 -2(3) . .
C27 C26 C44 O503 -148.9(18) 4_565 .
C25 C26 C44 O503 30(2) 4_565 .
C27 C26 C44 O504 37(2) 4_565 .
C25 C26 C44 O504 -143.9(17) 4_565 .
C57 C56 C55 C54 1(3) . .
C53 C54 C55 C56 -3(3) . .
C52 C54 C55 C56 175.4(16) . .
C60 C59 C64 C63 5(3) . .
C51 C59 C64 C63 176.6(16) . .
C1 C2 C3 C4 -1(3) . .
C5 C4 C3 C2 5(3) . .
C22 C4 C3 C2 -175.8(17) . .
C61 C62 C63 C64 3(3) . .
C59 C64 C63 C62 -3(3) . .
C12 C13 C14 C9 -4(3) . .
C9 C10 C11 C12 -1(3) . .
C8 C10 C11 C12 179.6(16) . .
C13 C12 C11 C10 2(3) . .
C33 C34 C35 C36 3(3) . .
C31 C36 C35 C34 -2(3) . .
C11 C10 C8 C16 122.4(18) . .
C9 C10 C8 C16 -56.6(19) . .
C11 C10 C8 C6 -128.1(18) . .
C9 C10 C8 C6 52.9(19) . .
C17 C16 C8 C10 -125.9(18) . .
C15 C16 C8 C10 56.3(18) . .
C17 C16 C8 C6 121.5(18) . .
C15 C16 C8 C6 -56.2(18) . .
C1 C6 C8 C10 125.7(18) . .
C5 C6 C8 C10 -52.4(18) . .
C1 C6 C8 C16 -122.5(18) . .
C5 C6 C8 C16 59.4(18) . .
C16 C17 C18 C19 -2(3) . .
C54 C53 C58 C57 -3(3) . .
C51 C53 C58 C57 -178.6(16) . .
C42 C41 C40 C39 4(3) . .
C38 C39 C40 C41 -7(3) . .
C35 C34 C33 C32 -1(3) . .
C40 C39 C38 C37 6(3) . .
C40 C39 C38 C30 -178.1(17) . .
C32 C30 C38 C37 56(2) . .
C28 C30 C38 C37 -56(2) . .
C32 C30 C38 C39 -120(2) . .
C28 C30 C38 C39 128(2) . .
C34 C33 C32 C31 -1(3) . .
C34 C33 C32 C30 178.9(16) . .
C36 C31 C32 C33 2(3) . .
C29 C31 C32 C33 -178.3(14) . .
C36 C31 C32 C30 -178.2(15) . .
C29 C31 C32 C30 2(2) . .
C28 C30 C32 C33 -124.3(19) . .
C38 C30 C32 C33 124.3(19) . .
C28 C30 C32 C31 55.8(18) . .
C38 C30 C32 C31 -55.7(18) . .
C39 C38 C37 C42 -3(3) . .
C30 C38 C37 C42 -178.9(16) . .
C39 C38 C37 C29 175.2(17) . .
C30 C38 C37 C29 -1(2) . .
C41 C42 C37 C38 0(3) . .
C41 C42 C37 C29 -177.9(18) . .
C31 C29 C37 C38 -55(2) . .
C27 C29 C37 C38 58(2) . .
C31 C29 C37 C42 123.3(19) . .
C27 C29 C37 C42 -123.9(19) . .
C13 C14 C9 C10 4(3) . .
C13 C14 C9 C7 178.6(16) . .
C11 C10 C9 C14 -2(3) . .
C8 C10 C9 C14 177.3(17) . .
C11 C10 C9 C7 -176.9(15) . .
C8 C10 C9 C7 2(2) . .
C5 C7 C9 C14 125.7(19) . .
C15 C7 C9 C14 -121.9(19) . .
C5 C7 C9 C10 -59.2(19) . .
C15 C7 C9 C10 53.2(18) . .
C53 C58 C57 C56 1(2) . .
C55 C56 C57 C58 0(3) . .
C15 C20 C19 C18 1(3) . .
C17 C18 C19 C20 2(3) . .
O302 C21 O301 Zn1 -1(3) . .
C1 C21 O301 Zn1 176.9(10) . .
O301 C21 O302 Zn4 15(2) . .
C1 C21 O302 Zn4 -162.9(11) . .
O502 C43 O501 Zn2 -3(3) . .
C23 C43 O501 Zn2 172.8(10) . .
O501 C43 O502 Zn4 12(3) . .
C23 C43 O502 Zn4 -163.8(10) . .
O404 C66 O403 Zn4 -19(2) . .
C48 C66 O403 Zn4 160.7(10) 2 .
O503 C44 O504 Zn1 4(2) . .
C26 C44 O504 Zn1 177.8(12) . .
O401 C65 O402 Zn3 15(3) . .
C45 C65 O402 Zn3 -169.0(11) . .
O402 C65 O401 Zn2 13(2) . .
C45 C65 O401 Zn2 -163.2(10) . .
O504 C44 O503 Zn3 -62(2) . .
C26 C44 O503 Zn3 124.5(14) . .
O403 C66 O404 Zn3 12(3) . .
C48 C66 O404 Zn3 -167.2(11) 2 .
Zn2 O12 Zn1 O504 123.9(6) . .
Zn4 O12 Zn1 O504 -121.8(6) . .
Zn3 O12 Zn1 O504 2.7(8) . .
Zn2 O12 Zn1 O304 -3.0(7) . .
Zn4 O12 Zn1 O304 111.4(5) . .
Zn3 O12 Zn1 O304 -124.2(5) . .
Zn2 O12 Zn1 O301 -114.8(6) . .
Zn4 O12 Zn1 O301 -0.5(6) . .
Zn3 O12 Zn1 O301 124.0(5) . .
Zn4 O12 Zn1 Zn2 114.3(7) . .
Zn3 O12 Zn1 Zn2 -121.2(8) . .
Zn2 O12 Zn1 Zn4 -114.3(7) . .
Zn3 O12 Zn1 Zn4 124.5(8) . .
C44 O504 Zn1 O12 23.5(14) . .
C44 O504 Zn1 O304 153.6(12) . .
C44 O504 Zn1 O301 -101.3(12) . .
C44 O504 Zn1 Zn2 67.5(13) . .
C44 O504 Zn1 Zn4 -21.6(14) . .
C22 O304 Zn1 O12 5.5(16) 2_645 .
C22 O304 Zn1 O504 -131.1(15) 2_645 .
C22 O304 Zn1 O301 122.9(15) 2_645 .
C22 O304 Zn1 Zn2 3.7(14) 2_645 .
C22 O304 Zn1 Zn4 44.9(16) 2_645 .
C21 O301 Zn1 O12 -6.8(16) . .
C21 O301 Zn1 O504 126.6(15) . .
C21 O301 Zn1 O304 -125.7(15) . .
C21 O301 Zn1 Zn2 -44.5(16) . .
C21 O301 Zn1 Zn4 -7.1(14) . .
Zn1 O12 Zn2 O401 -123.0(5) . .
Zn4 O12 Zn2 O401 121.1(5) . .
Zn3 O12 Zn2 O401 -3.1(7) . .
Zn1 O12 Zn2 O501 101.9(6) . .
Zn4 O12 Zn2 O501 -14.0(6) . .
Zn3 O12 Zn2 O501 -138.2(5) . .
Zn1 O12 Zn2 O303 -4.3(7) . .
Zn4 O12 Zn2 O303 -120.2(5) . .
Zn3 O12 Zn2 O303 115.7(5) . .
Zn1 O12 Zn2 Zn4 115.9(7) . .
Zn3 O12 Zn2 Zn4 -124.1(7) . .
Zn4 O12 Zn2 Zn1 -115.9(7) . .
Zn3 O12 Zn2 Zn1 120.0(8) . .
C65 O401 Zn2 O12 -17.3(13) . .
C65 O401 Zn2 O501 119.4(12) . .
C65 O401 Zn2 O303 -141.4(12) . .
C65 O401 Zn2 Zn4 26.0(14) . .
C65 O401 Zn2 Zn1 -58.3(13) . .
C43 O501 Zn2 O12 5.5(15) . .
C43 O501 Zn2 O401 -132.5(14) . .
C43 O501 Zn2 O303 122.7(14) . .
C43 O501 Zn2 Zn4 -3.2(13) . .
C43 O501 Zn2 Zn1 45.6(15) . .
C22 O303 Zn2 O12 17.0(16) 2_645 .
C22 O303 Zn2 O401 144.6(15) 2_645 .
C22 O303 Zn2 O501 -102.5(15) 2_645 .
C22 O303 Zn2 Zn4 -23.6(16) 2_645 .
C22 O303 Zn2 Zn1 14.4(14) 2_645 .
O504 Zn1 Zn2 O12 -85.4(7) . .
O304 Zn1 Zn2 O12 177.2(6) . .
O301 Zn1 Zn2 O12 81.9(7) . .
Zn4 Zn1 Zn2 O12 38.8(5) . .
O12 Zn1 Zn2 O401 81.2(7) . .
O504 Zn1 Zn2 O401 -4.2(7) . .
O304 Zn1 Zn2 O401 -101.7(6) . .
O301 Zn1 Zn2 O401 163.0(6) . .
Zn4 Zn1 Zn2 O401 120.0(5) . .
O12 Zn1 Zn2 O501 -96.5(7) . .
O504 Zn1 Zn2 O501 178.1(6) . .
O304 Zn1 Zn2 O501 80.7(5) . .
O301 Zn1 Zn2 O501 -14.6(6) . .
Zn4 Zn1 Zn2 O501 -57.6(4) . .
O12 Zn1 Zn2 O303 175.9(6) . .
O504 Zn1 Zn2 O303 90.5(6) . .
O304 Zn1 Zn2 O303 -6.9(5) . .
O301 Zn1 Zn2 O303 -102.2(5) . .
Zn4 Zn1 Zn2 O303 -145.2(3) . .
O12 Zn1 Zn2 Zn4 -38.8(5) . .
O504 Zn1 Zn2 Zn4 -124.2(5) . .
O304 Zn1 Zn2 Zn4 138.3(3) . .
O301 Zn1 Zn2 Zn4 43.0(4) . .
Zn2 O12 Zn3 O17 -113(4) . .
Zn1 O12 Zn3 O17 7(5) . .
Zn4 O12 Zn3 O17 127(4) . .
Zn2 O12 Zn3 O404 111.7(5) . .
Zn1 O12 Zn3 O404 -128.6(5) . .
Zn4 O12 Zn3 O404 -7.6(6) . .
Zn2 O12 Zn3 O402 16.7(6) . .
Zn1 O12 Zn3 O402 136.4(5) . .
Zn4 O12 Zn3 O402 -102.6(5) . .
Zn2 O12 Zn3 O503 -148.7(5) . .
Zn1 O12 Zn3 O503 -29.0(6) . .
Zn4 O12 Zn3 O503 92.0(6) . .
Zn2 O12 Zn3 O11 -64.7(5) . .
Zn1 O12 Zn3 O11 55.0(6) . .
Zn4 O12 Zn3 O11 176.0(5) . .
C66 O404 Zn3 O12 3.4(17) . .
C66 O404 Zn3 O17 -172.2(17) . .
C66 O404 Zn3 O402 103.6(17) . .
C66 O404 Zn3 O503 -86.0(17) . .
C66 O404 Zn3 O11 141(4) . .
C65 O402 Zn3 O12 -31.0(16) . .
C65 O402 Zn3 O17 144.2(16) . .
C65 O402 Zn3 O404 -129.4(16) . .
C65 O402 Zn3 O503 86(2) . .
C65 O402 Zn3 O11 53.9(16) . .
C44 O503 Zn3 O12 75.0(14) . .
C44 O503 Zn3 O17 -101.4(14) . .
C44 O503 Zn3 O404 172.5(13) . .
C44 O503 Zn3 O402 -44(2) . .
C44 O503 Zn3 O11 -11.5(14) . .
Zn2 O12 Zn4 O403 -118.8(5) . .
Zn1 O12 Zn4 O403 124.9(5) . .
Zn3 O12 Zn4 O403 3.4(7) . .
Zn2 O12 Zn4 O302 125.9(5) . .
Zn1 O12 Zn4 O302 9.6(7) . .
Zn3 O12 Zn4 O302 -111.9(6) . .
Zn2 O12 Zn4 O502 19.2(6) . .
Zn1 O12 Zn4 O502 -97.1(5) . .
Zn3 O12 Zn4 O502 141.4(5) . .
Zn1 O12 Zn4 Zn2 -116.3(7) . .
Zn3 O12 Zn4 Zn2 122.3(7) . .
Zn2 O12 Zn4 Zn1 116.3(7) . .
Zn3 O12 Zn4 Zn1 -121.5(7) . .
C66 O403 Zn4 O12 10.9(13) . .
C66 O403 Zn4 O302 134.9(12) . .
C66 O403 Zn4 O502 -125.3(12) . .
C66 O403 Zn4 Zn2 -31.1(13) . .
C66 O403 Zn4 Zn1 51.0(13) . .
C21 O302 Zn4 O12 -19.6(14) . .
C21 O302 Zn4 O403 -145.1(13) . .
C21 O302 Zn4 O502 97.3(13) . .
C21 O302 Zn4 Zn2 20.4(15) . .
C21 O302 Zn4 Zn1 -13.9(12) . .
C43 O502 Zn4 O12 -22.0(15) . .
C43 O502 Zn4 O403 116.4(14) . .
C43 O502 Zn4 O302 -141.4(14) . .
C43 O502 Zn4 Zn2 -10.3(14) . .
C43 O502 Zn4 Zn1 -60.6(14) . .
O401 Zn2 Zn4 O12 -84.3(6) . .
O501 Zn2 Zn4 O12 167.1(6) . .
O303 Zn2 Zn4 O12 80.4(6) . .
Zn1 Zn2 Zn4 O12 37.1(5) . .
O12 Zn2 Zn4 O403 84.7(6) . .
O401 Zn2 Zn4 O403 0.5(6) . .
O501 Zn2 Zn4 O403 -108.2(5) . .
O303 Zn2 Zn4 O403 165.1(5) . .
Zn1 Zn2 Zn4 O403 121.9(4) . .
O12 Zn2 Zn4 O302 -76.8(6) . .
O401 Zn2 Zn4 O302 -161.1(6) . .
O501 Zn2 Zn4 O302 90.3(6) . .
O303 Zn2 Zn4 O302 3.6(6) . .
Zn1 Zn2 Zn4 O302 -39.6(4) . .
O12 Zn2 Zn4 O502 -161.8(6) . .
O401 Zn2 Zn4 O502 113.9(6) . .
O501 Zn2 Zn4 O502 5.3(5) . .
O303 Zn2 Zn4 O502 -81.4(5) . .
Zn1 Zn2 Zn4 O502 -124.6(3) . .
O12 Zn2 Zn4 Zn1 -37.1(5) . .
O401 Zn2 Zn4 Zn1 -121.4(4) . .
O501 Zn2 Zn4 Zn1 129.9(3) . .
O303 Zn2 Zn4 Zn1 43.3(4) . .
O504 Zn1 Zn4 O12 87.9(7) . .
O304 Zn1 Zn4 O12 -86.7(6) . .
O301 Zn1 Zn4 O12 179.5(6) . .
Zn2 Zn1 Zn4 O12 -38.1(5) . .
O12 Zn1 Zn4 O403 -78.7(7) . .
O504 Zn1 Zn4 O403 9.2(7) . .
O304 Zn1 Zn4 O403 -165.4(6) . .
O301 Zn1 Zn4 O403 100.9(6) . .
Zn2 Zn1 Zn4 O403 -116.8(5) . .
O12 Zn1 Zn4 O302 -171.2(6) . .
O504 Zn1 Zn4 O302 -83.3(6) . .
O304 Zn1 Zn4 O302 102.1(5) . .
O301 Zn1 Zn4 O302 8.3(5) . .
Zn2 Zn1 Zn4 O302 150.7(4) . .
O12 Zn1 Zn4 O502 97.8(6) . .
O504 Zn1 Zn4 O502 -174.4(6) . .
O304 Zn1 Zn4 O502 11.0(6) . .
O301 Zn1 Zn4 O502 -82.7(5) . .
Zn2 Zn1 Zn4 O502 59.6(4) . .
O12 Zn1 Zn4 Zn2 38.1(5) . .
O504 Zn1 Zn4 Zn2 126.0(5) . .
O304 Zn1 Zn4 Zn2 -48.6(4) . .
O301 Zn1 Zn4 Zn2 -142.4(4) . .
O12 Zn3 O11 C70 138.9(13) . .
O17 Zn3 O11 C70 -45.7(13) . .
O404 Zn3 O11 C70 1(5) . .
O402 Zn3 O11 C70 38.7(12) . .
O503 Zn3 O11 C70 -132.5(13) . .
Zn3 O11 C70 N1 -140.2(15) . .
O11 C70 N1 C72 178.9(19) . .
O11 C70 N1 C71 -1(3) . .
O12 Zn3 O17 C67 -58(5) . .
O404 Zn3 O17 C67 77.0(13) . .
O402 Zn3 O17 C67 171.0(13) . .
O503 Zn3 O17 C67 -22.9(13) . .
O11 Zn3 O17 C67 -106.8(13) . .
Zn3 O17 C67 N2 -179.6(12) . .
O17 C67 N2 C68 4(3) . .
O17 C67 N2 C69 177.8(16) . .
O32 C73 N3 C75 175.4(18) . .
O32 C73 N3 C74 -1(3) . .
O9 C76 N4 C78 -178.4(18) . .
O9 C76 N4 C77 -6(3) . .
O34 C79 N5 C81 178.6(19) . .
O34 C79 N5 C80 8(3) . .
O52 C82 N6 C84 -179(2) . .
O52 C82 N6 C83 1(3) . .
O4A C85A N7A C86A 3(5) . .
O4A C85A N7A C87A 180(3) . .
O4B C85B N7B C87B 151(7) . .
O4B C85B N7B C86B -15(10) . .
